data_4305826
loop_
_publ_author_name
'Hu Xu'
'Dennis K. P. Ng'

_publ_section_title
;
Construction of Subphthalocyanine-Porphyrin and
Subphthalocyanine-Phthalocyanine Heterodyads through Axial Coordination
;
_journal_name_full 'Inorganic Chemistry'
_journal_page_first 7921
_journal_page_last 7927
_journal_paper_doi 10.1021/ic800756h
_journal_volume 47
_journal_year 2008
_chemical_formula_sum 'C80 H58 B N11 O3 Zn'
_chemical_formula_weight 1297.55
_chemical_name_systematic
; 
 ? 
;
_space_group_IT_number 2
_symmetry_cell_setting triclinic
_symmetry_space_group_name_Hall '-P 1'
_symmetry_space_group_name_H-M 'P -1'
_atom_sites_solution_hydrogens geom
_atom_sites_solution_primary direct
_atom_sites_solution_secondary difmap
_audit_creation_method SHELXL-97
_cell_angle_alpha 101.665(3)
_cell_angle_beta 102.430(3)
_cell_angle_gamma 95.959(3)
_cell_formula_units_Z 2
_cell_length_a 11.6308(16)
_cell_length_b 16.607(2)
_cell_length_c 17.987(3)
_cell_measurement_temperature 293(2)
_cell_volume 3283.1(8)
_computing_cell_refinement 'BRUKER SMART CCD DIFFRACTOMETER'
_computing_data_collection 'BRUKER SMART CCD DIFFRACTOMETER'
_computing_data_reduction 'BRUKER SMART CCD DIFFRACTOMETER'
_computing_molecular_graphics 'SIEMENS SHELXTL'
_computing_publication_material 'SIEMENS SHELXTL'
_computing_structure_refinement 'SHELXL-97 (Sheldrick, 1997)'
_computing_structure_solution 'SHELXS-97 (Sheldrick, 1990)'
_diffrn_ambient_temperature 293(2)
_diffrn_measured_fraction_theta_full 0.996
_diffrn_measured_fraction_theta_max 0.996
_diffrn_measurement_device_type 'BRUKER SMART CCD DIFFRACTOMETER'
_diffrn_measurement_method 'OMEGA SCAN'
_diffrn_radiation_monochromator graphite
_diffrn_radiation_source 'fine-focus sealed tube'
_diffrn_radiation_type MoK\a
_diffrn_radiation_wavelength 0.71073
_diffrn_reflns_av_R_equivalents 0.0300
_diffrn_reflns_av_sigmaI/netI 0.0622
_diffrn_reflns_limit_h_max 7
_diffrn_reflns_limit_h_min -13
_diffrn_reflns_limit_k_max 19
_diffrn_reflns_limit_k_min -18
_diffrn_reflns_limit_l_max 21
_diffrn_reflns_limit_l_min -21
_diffrn_reflns_number 17902
_diffrn_reflns_theta_full 25.00
_diffrn_reflns_theta_max 25.00
_diffrn_reflns_theta_min 1.19
_exptl_absorpt_coefficient_mu 0.435
_exptl_absorpt_correction_T_max 1.000
_exptl_absorpt_correction_T_min 0.703071
_exptl_absorpt_correction_type multi-scan
_exptl_crystal_colour purple
_exptl_crystal_density_diffrn 1.313
_exptl_crystal_density_method 'not measured'
_exptl_crystal_description block
_exptl_crystal_F_000 1348
_exptl_crystal_size_max 0.50
_exptl_crystal_size_mid 0.40
_exptl_crystal_size_min 0.30
_refine_diff_density_max 0.341
_refine_diff_density_min -0.304
_refine_diff_density_rms 0.071
_refine_ls_extinction_method none
_refine_ls_goodness_of_fit_ref 1.037
_refine_ls_hydrogen_treatment riding
_refine_ls_matrix_type full
_refine_ls_number_parameters 910
_refine_ls_number_reflns 11509
_refine_ls_number_restraints 10
_refine_ls_restrained_S_all 1.037
_refine_ls_R_factor_all 0.0823
_refine_ls_R_factor_gt 0.0469
_refine_ls_shift/su_max 0.098
_refine_ls_shift/su_mean 0.004
_refine_ls_structure_factor_coef Fsqd
_refine_ls_weighting_details 'calc w=1/[\s^2^(Fo^2^)+(0.0661P)^2^+0.9703P] where P=(Fo^2^+2Fc^2^)/3'
_refine_ls_weighting_scheme calc
_refine_ls_wR_factor_gt 0.1146
_refine_ls_wR_factor_ref 0.1424
_reflns_number_gt 7836
_reflns_number_total 11509
_reflns_threshold_expression >2sigma(I)
_cod_data_source_file ic800756h-file004_4.cif
_cod_data_source_block XH-8-ZNTPP
_cod_depositor_comments
;
The following automatic conversions were performed:
'_symmetry_cell_setting' value 'Triclinic' changed to 'triclinic'
according to '/home/saulius/struct/CIF-dictionaries/cif_core.dic'
dictionary named 'cif_core.dic' version 2.4.1 from
2010-06-29.

'_exptl_absorpt_correction_type' value 'Multi-scan' changed
to 'multi-scan' according to
'/home/saulius/struct/CIF-dictionaries/cif_core.dic' dictionary named
'cif_core.dic' version 2.4.1 from 2010-06-29.

Automatic conversion script
Id: cif_fix_enum 1527 2010-12-29 10:47:43Z saulius 
;
_cod_original_cell_volume 3283.0(8)
_cod_database_code 4305826

loop_
_symmetry_equiv_pos_as_xyz
'x, y, z'
'-x, -y, -z'

loop_
_atom_site_label
_atom_site_type_symbol
_atom_site_fract_x
_atom_site_fract_y
_atom_site_fract_z
_atom_site_U_iso_or_equiv
_atom_site_adp_type
_atom_site_occupancy
_atom_site_symmetry_multiplicity
_atom_site_calc_flag
_atom_site_refinement_flags
_atom_site_disorder_assembly
_atom_site_disorder_group
Zn1 Zn -0.523539(11) 0.302402(8) -0.292880(8) 0.03590(4) Uani 1 1 d . . .
B1 B -0.02100(11) 0.64391(9) -0.19466(9) 0.0401(4) Uani 1 1 d . . .
O1 O -0.05015(7) 0.55398(5) -0.21633(5) 0.0449(3) Uani 1 1 d . . .
O3 O -0.08258(14) 0.15010(9) 0.13552(10) 0.1268(7) Uani 1 1 d . . .
N1 N -0.45187(8) 0.19304(6) -0.31030(5) 0.0371(3) Uani 1 1 d . . .
N2 N -0.55592(8) 0.27701(6) -0.19067(6) 0.0386(3) Uani 1 1 d . . .
N3 N -0.64864(8) 0.38150(6) -0.29188(6) 0.0383(3) Uani 1 1 d . . .
N4 N -0.54394(8) 0.29779(6) -0.41109(6) 0.0391(3) Uani 1 1 d . . .
N5 N -0.36207(8) 0.39101(6) -0.25262(6) 0.0380(3) Uani 1 1 d . . .
N6 N -0.02093(8) 0.68335(6) -0.11255(6) 0.0404(3) Uani 1 1 d . . .
N7 N -0.18522(8) 0.75292(6) -0.14638(6) 0.0473(3) Uani 1 1 d . . .
N8 N -0.08814(8) 0.69386(6) -0.24343(6) 0.0392(3) Uani 1 1 d . . .
N9 N 0.05741(8) 0.70777(6) -0.31756(6) 0.0454(3) Uani 1 1 d . . .
N10 N 0.10546(8) 0.66473(6) -0.19873(6) 0.0384(3) Uani 1 1 d . . .
N11 N 0.18664(9) 0.68754(7) -0.06286(6) 0.0476(3) Uani 1 1 d . . .
C1 C -0.40012(10) 0.16552(7) -0.37088(7) 0.0387(4) Uani 1 1 d . . .
C2 C -0.33069(11) 0.10317(8) -0.35136(8) 0.0486(4) Uani 1 1 d . . .
H2A H -0.2849 0.0757 -0.3817 0.058 Uiso 1 1 calc R . .
C3 C -0.34304(11) 0.09114(8) -0.28180(8) 0.0493(4) Uani 1 1 d . . .
H3A H -0.3082 0.0538 -0.2552 0.059 Uiso 1 1 calc R . .
C4 C -0.42081(10) 0.14733(7) -0.25612(7) 0.0395(4) Uani 1 1 d . . .
C5 C -0.45596(10) 0.15338(7) -0.18606(7) 0.0406(4) Uani 1 1 d . . .
C6 C -0.51973(10) 0.21492(7) -0.15597(7) 0.0385(4) Uani 1 1 d . . .
C7 C -0.55517(11) 0.22260(8) -0.08319(7) 0.0475(4) Uani 1 1 d . . .
H7B H -0.5431 0.1873 -0.0491 0.057 Uiso 1 1 calc R . .
C8 C -0.60925(11) 0.29071(8) -0.07383(7) 0.0460(4) Uani 1 1 d . . .
H8A H -0.6388 0.3123 -0.0311 0.055 Uiso 1 1 calc R . .
C9 C -0.61276(10) 0.32348(7) -0.14187(7) 0.0384(4) Uani 1 1 d . . .
C10 C -0.67077(10) 0.38992(7) -0.15741(7) 0.0395(4) Uani 1 1 d . . .
C11 C -0.69123(10) 0.41396(7) -0.22862(7) 0.0394(4) Uani 1 1 d . . .
C12 C -0.76585(11) 0.47393(8) -0.24810(8) 0.0507(4) Uani 1 1 d . . .
H12A H -0.8048 0.5052 -0.2152 0.061 Uiso 1 1 calc R . .
C13 C -0.76907(11) 0.47663(8) -0.32228(8) 0.0515(4) Uani 1 1 d . . .
H13A H -0.8108 0.5100 -0.3506 0.062 Uiso 1 1 calc R . .
C14 C -0.69589(10) 0.41824(8) -0.35020(7) 0.0403(4) Uani 1 1 d . . .
C15 C -0.67667(10) 0.40285(8) -0.42569(7) 0.0403(4) Uani 1 1 d . . .
C16 C -0.60476(10) 0.34622(8) -0.45355(7) 0.0400(4) Uani 1 1 d . . .
C17 C -0.58566(11) 0.33068(8) -0.53126(7) 0.0470(4) Uani 1 1 d . . .
H17A H -0.6180 0.3553 -0.5714 0.056 Uiso 1 1 calc R . .
C18 C -0.51181(11) 0.27352(9) -0.53433(7) 0.0486(4) Uani 1 1 d . . .
H18A H -0.4829 0.2517 -0.5772 0.058 Uiso 1 1 calc R . .
C19 C -0.48561(10) 0.25220(8) -0.45983(7) 0.0416(4) Uani 1 1 d . . .
C20 C -0.41499(10) 0.19289(8) -0.44026(7) 0.0403(4) Uani 1 1 d . . .
C21 C -0.42841(11) 0.08870(8) -0.14026(8) 0.0477(4) Uani 1 1 d . . .
C22 C -0.35132(14) 0.10728(11) -0.06734(10) 0.0790(6) Uani 1 1 d . . .
H22A H -0.3134 0.1616 -0.0449 0.095 Uiso 1 1 calc R . .
C23 C -0.33011(19) 0.04528(14) -0.02719(12) 0.1234(8) Uani 1 1 d . . .
H23A H -0.2778 0.0579 0.0220 0.148 Uiso 1 1 calc R . .
C24 C -0.3866(2) -0.03501(13) -0.06034(13) 0.1311(8) Uani 1 1 d . . .
H24A H -0.3716 -0.0768 -0.0337 0.157 Uiso 1 1 calc R . .
C25 C -0.4631(2) -0.05324(12) -0.13070(12) 0.1152(8) Uani 1 1 d . . .
H25A H -0.5026 -0.1073 -0.1523 0.138 Uiso 1 1 calc R . .
C26 C -0.48353(16) 0.00808(9) -0.17138(10) 0.0809(6) Uani 1 1 d . . .
H26A H -0.5356 -0.0055 -0.2207 0.097 Uiso 1 1 calc R . .
C31 C -0.71720(10) 0.43755(8) -0.09282(7) 0.0420(4) Uani 1 1 d . . .
C32 C -0.64871(12) 0.50870(9) -0.04312(8) 0.0581(5) Uani 1 1 d . . .
H32A H -0.5754 0.5279 -0.0512 0.070 Uiso 1 1 calc R . .
C33 C -0.68781(14) 0.55182(10) 0.01865(9) 0.0707(6) Uani 1 1 d . . .
H33A H -0.6402 0.5992 0.0523 0.085 Uiso 1 1 calc R . .
C34 C -0.79564(14) 0.52498(9) 0.03013(8) 0.0701(5) Uani 1 1 d . . .
H34A H -0.8218 0.5541 0.0716 0.084 Uiso 1 1 calc R . .
C35 C -0.86565(13) 0.45545(10) -0.01903(9) 0.0789(5) Uani 1 1 d . . .
H35A H -0.9397 0.4376 -0.0113 0.095 Uiso 1 1 calc R . .
C36 C -0.82675(12) 0.41142(9) -0.08035(9) 0.0646(5) Uani 1 1 d . . .
H36A H -0.8747 0.3639 -0.1135 0.078 Uiso 1 1 calc R . .
C41 C -0.73776(11) 0.44959(8) -0.48125(7) 0.0442(4) Uani 1 1 d . . .
C42 C -0.85778(12) 0.42820(9) -0.51479(8) 0.0549(5) Uani 1 1 d . . .
H42A H -0.9008 0.3836 -0.5036 0.066 Uiso 1 1 calc R . .
C43 C -0.91504(13) 0.47252(10) -0.56504(9) 0.0677(6) Uani 1 1 d . . .
H43A H -0.9962 0.4573 -0.5877 0.081 Uiso 1 1 calc R . .
C44 C -0.85416(15) 0.53767(10) -0.58139(9) 0.0732(6) Uani 1 1 d . . .
H44A H -0.8935 0.5684 -0.6139 0.088 Uiso 1 1 calc R . .
C45 C -0.73453(16) 0.55820(11) -0.54994(10) 0.0846(6) Uani 1 1 d . . .
H45A H -0.6918 0.6022 -0.5621 0.102 Uiso 1 1 calc R . .
C46 C -0.67699(14) 0.51466(10) -0.50072(10) 0.0726(6) Uani 1 1 d . . .
H46A H -0.5952 0.5292 -0.4800 0.087 Uiso 1 1 calc R . .
C51 C -0.35514(11) 0.15270(8) -0.50135(8) 0.0483(4) Uani 1 1 d . . .
C52 C -0.39476(14) 0.07185(10) -0.54259(9) 0.0712(6) Uani 1 1 d . . .
H52A H -0.4589 0.0419 -0.5320 0.085 Uiso 1 1 calc R . .
C53 C -0.34222(17) 0.03396(13) -0.59917(10) 0.1001(7) Uani 1 1 d . . .
H53A H -0.3697 -0.0212 -0.6256 0.120 Uiso 1 1 calc R . .
C54 C -0.25051(17) 0.07752(14) -0.61588(11) 0.1088(7) Uani 1 1 d . . .
H54A H -0.2140 0.0518 -0.6535 0.131 Uiso 1 1 calc R . .
C55 C -0.21063(14) 0.15866(13) -0.57842(11) 0.0983(7) Uani 1 1 d . . .
H55A H -0.1489 0.1886 -0.5916 0.118 Uiso 1 1 calc R . .
C56 C -0.26290(13) 0.19690(11) -0.51998(10) 0.0787(6) Uani 1 1 d . . .
H56A H -0.2353 0.2521 -0.4938 0.094 Uiso 1 1 calc R . .
C61 C -0.36269(10) 0.47266(7) -0.24064(8) 0.0458(4) Uani 1 1 d . . .
H61A H -0.4355 0.4913 -0.2415 0.055 Uiso 1 1 calc R . .
C62 C -0.26364(10) 0.53147(8) -0.22702(8) 0.0465(4) Uani 1 1 d . . .
H62A H -0.2699 0.5878 -0.2191 0.056 Uiso 1 1 calc R . .
C63 C -0.15411(10) 0.50481(7) -0.22539(7) 0.0357(3) Uani 1 1 d . . .
C64 C -0.15175(10) 0.42025(7) -0.23536(7) 0.0411(4) Uani 1 1 d . . .
H64A H -0.0797 0.4000 -0.2330 0.049 Uiso 1 1 calc R . .
C65 C -0.25517(10) 0.36634(7) -0.24872(7) 0.0412(4) Uani 1 1 d . . .
H65A H -0.2512 0.3098 -0.2554 0.049 Uiso 1 1 calc R . .
C71 C -0.10680(10) 0.72850(8) -0.09339(8) 0.0463(4) Uani 1 1 d . . .
C72 C -0.07247(11) 0.75787(8) -0.00909(8) 0.0511(4) Uani 1 1 d . . .
C73 C -0.12721(13) 0.80195(9) 0.04444(9) 0.0657(5) Uani 1 1 d . . .
H73A H -0.2012 0.8177 0.0280 0.079 Uiso 1 1 calc R . .
C74 C -0.06815(15) 0.82140(11) 0.12245(9) 0.0804(6) Uani 1 1 d . . .
H74A H -0.1052 0.8484 0.1592 0.096 Uiso 1 1 calc R . .
C75 C 0.04442(15) 0.80207(11) 0.14794(9) 0.0821(6) Uani 1 1 d . . .
H75A H 0.0819 0.8170 0.2010 0.099 Uiso 1 1 calc R . .
C76 C 0.10177(14) 0.76089(10) 0.09550(8) 0.0681(5) Uani 1 1 d . . .
H76A H 0.1780 0.7489 0.1125 0.082 Uiso 1 1 calc R . .
C77 C 0.04287(12) 0.73787(8) 0.01679(8) 0.0518(4) Uani 1 1 d . . .
C78 C 0.07745(11) 0.69636(8) -0.05206(8) 0.0465(4) Uani 1 1 d . . .
C79 C 0.19859(10) 0.67615(8) -0.13633(7) 0.0411(4) Uani 1 1 d . . .
C80 C 0.30491(10) 0.68867(8) -0.16670(8) 0.0448(4) Uani 1 1 d . . .
C81 C 0.42468(11) 0.69518(9) -0.13221(9) 0.0571(5) Uani 1 1 d . . .
H81A H 0.4511 0.6931 -0.0801 0.069 Uiso 1 1 calc R . .
C82 C 0.50408(11) 0.70493(10) -0.17868(10) 0.0689(6) Uani 1 1 d . . .
H82A H 0.5853 0.7091 -0.1573 0.083 Uiso 1 1 calc R . .
C83 C 0.46508(12) 0.70854(10) -0.25590(9) 0.0673(5) Uani 1 1 d . . .
H83A H 0.5206 0.7137 -0.2856 0.081 Uiso 1 1 calc R . .
C84 C 0.34686(11) 0.70477(9) -0.28997(9) 0.0572(5) Uani 1 1 d . . .
H84A H 0.3218 0.7094 -0.3414 0.069 Uiso 1 1 calc R . .
C85 C 0.26520(10) 0.69375(8) -0.24482(8) 0.0446(4) Uani 1 1 d . . .
C86 C 0.13486(10) 0.68519(8) -0.26258(7) 0.0413(4) Uani 1 1 d . . .
C87 C -0.05029(10) 0.71804(8) -0.30391(7) 0.0428(4) Uani 1 1 d . . .
C88 C -0.13101(11) 0.77163(8) -0.33201(8) 0.0501(4) Uani 1 1 d . . .
C89 C -0.13777(13) 0.81228(10) -0.39272(9) 0.0643(5) Uani 1 1 d . . .
H89A H -0.0891 0.8030 -0.4274 0.077 Uiso 1 1 calc R . .
C90 C -0.21847(14) 0.86661(10) -0.39987(10) 0.0762(6) Uani 1 1 d . . .
H90A H -0.2258 0.8935 -0.4409 0.091 Uiso 1 1 calc R . .
C91 C -0.28967(14) 0.88246(9) -0.34710(10) 0.0703(6) Uani 1 1 d . . .
H91A H -0.3432 0.9198 -0.3537 0.084 Uiso 1 1 calc R . .
C92 C -0.28310(12) 0.84450(8) -0.28568(9) 0.0575(5) Uani 1 1 d . . .
H92A H -0.3295 0.8567 -0.2499 0.069 Uiso 1 1 calc R . .
C93 C -0.20421(11) 0.78684(8) -0.27858(8) 0.0481(4) Uani 1 1 d . . .
C94 C -0.16953(10) 0.74121(8) -0.21966(8) 0.0447(4) Uani 1 1 d . . .
C99 C -0.1116(3) 0.05089(19) 0.20255(17) 0.2554(18) Uani 1 1 d . . .
H99A H -0.1643 0.0862 0.2217 0.383 Uiso 1 1 calc R . .
H99B H -0.0496 0.0462 0.2456 0.383 Uiso 1 1 calc R . .
H99C H -0.1556 -0.0033 0.1765 0.383 Uiso 1 1 calc R . .
C100 C -0.0596(2) 0.08613(13) 0.14832(15) 0.1264(10) Uani 1 1 d . . .
C101 C 0.0218(3) 0.04171(17) 0.11246(19) 0.1956(17) Uani 1 1 d . . .
H10A H 0.0475 0.0708 0.0765 0.293 Uiso 1 1 calc R . .
H10B H -0.0175 -0.0133 0.0848 0.293 Uiso 1 1 calc R . .
H10C H 0.0896 0.0380 0.1522 0.293 Uiso 1 1 calc R . .
O2 O 0.0925(3) 0.1060(2) -0.30823(15) 0.1743(18) Uani 0.50 1 d PD A 1
C95 C 0.0035(4) 0.0842(2) -0.3816(2) 0.168(3) Uani 0.50 1 d PD A 1
C96 C 0.0218(4) 0.1648(3) -0.4097(4) 0.390(8) Uani 0.50 1 d PD A 1
C97 C 0.1574(3) 0.1886(4) -0.3926(2) 0.178(3) Uani 0.50 1 d PD A 1
C98 C 0.1765(4) 0.1737(3) -0.30958(19) 0.171(2) Uani 0.50 1 d PD A 1
O2' O 0.0017(3) 0.1761(2) -0.3363(3) 0.325(4) Uani 0.50 1 d PD B 2
C95' C 0.0467(5) 0.1009(3) -0.3630(2) 0.320(6) Uani 0.50 1 d PD B 2
C96' C 0.0807(4) 0.1097(3) -0.43871(18) 0.140(2) Uani 0.50 1 d PD B 2
C97' C 0.1647(4) 0.1678(3) -0.3652(4) 0.288(6) Uani 0.50 1 d PD B 2
C98' C 0.0864(3) 0.2357(2) -0.3510(4) 0.232(4) Uani 0.50 1 d PD B 2

loop_
_atom_site_aniso_label
_atom_site_aniso_U_11
_atom_site_aniso_U_22
_atom_site_aniso_U_33
_atom_site_aniso_U_23
_atom_site_aniso_U_13
_atom_site_aniso_U_12
Zn1 0.03755(6) 0.03219(7) 0.04013(7) 0.01066(6) 0.01120(5) 0.00690(5)
B1 0.0314(6) 0.0371(7) 0.0536(8) 0.0094(6) 0.0166(5) 0.0027(5)
O1 0.0335(4) 0.0337(4) 0.0683(5) 0.0111(4) 0.0158(4) 0.0033(3)
O3 0.1277(11) 0.0800(9) 0.1558(13) 0.0239(9) 0.0164(10) -0.0148(8)
N1 0.0436(5) 0.0329(5) 0.0372(5) 0.0111(4) 0.0114(4) 0.0075(4)
N2 0.0440(5) 0.0343(5) 0.0425(5) 0.0128(4) 0.0140(4) 0.0130(4)
N3 0.0402(5) 0.0392(5) 0.0388(5) 0.0124(4) 0.0109(4) 0.0109(4)
N4 0.0405(5) 0.0353(5) 0.0425(5) 0.0101(4) 0.0091(4) 0.0101(4)
N5 0.0384(5) 0.0308(5) 0.0434(5) 0.0074(4) 0.0091(4) 0.0035(4)
N6 0.0359(4) 0.0360(5) 0.0523(5) 0.0107(4) 0.0177(4) 0.0034(4)
N7 0.0380(5) 0.0391(6) 0.0656(6) 0.0073(5) 0.0212(4) 0.0012(4)
N8 0.0312(4) 0.0321(5) 0.0540(6) 0.0083(4) 0.0121(4) 0.0032(4)
N9 0.0388(5) 0.0472(6) 0.0518(6) 0.0119(5) 0.0146(4) 0.0050(4)
N10 0.0319(4) 0.0370(5) 0.0481(5) 0.0112(4) 0.0128(4) 0.0039(4)
N11 0.0396(5) 0.0513(6) 0.0521(6) 0.0163(5) 0.0085(5) 0.0044(5)
C1 0.0394(5) 0.0325(6) 0.0469(6) 0.0069(5) 0.0169(5) 0.0077(5)
C2 0.0521(6) 0.0477(7) 0.0530(7) 0.0112(6) 0.0219(5) 0.0206(5)
C3 0.0616(7) 0.0413(7) 0.0531(7) 0.0178(6) 0.0187(6) 0.0208(6)
C4 0.0451(6) 0.0315(6) 0.0430(6) 0.0085(5) 0.0123(5) 0.0076(5)
C5 0.0433(6) 0.0326(6) 0.0466(7) 0.0124(5) 0.0098(5) 0.0055(5)
C6 0.0400(6) 0.0373(6) 0.0395(6) 0.0110(5) 0.0105(5) 0.0049(5)
C7 0.0553(7) 0.0505(7) 0.0470(7) 0.0243(6) 0.0192(5) 0.0142(6)
C8 0.0518(6) 0.0509(7) 0.0445(6) 0.0166(6) 0.0219(5) 0.0167(6)
C9 0.0373(5) 0.0394(6) 0.0410(6) 0.0101(5) 0.0130(5) 0.0084(5)
C10 0.0389(6) 0.0396(6) 0.0421(6) 0.0084(5) 0.0140(5) 0.0089(5)
C11 0.0393(6) 0.0364(6) 0.0440(6) 0.0097(5) 0.0113(5) 0.0096(5)
C12 0.0567(7) 0.0495(7) 0.0530(7) 0.0145(6) 0.0175(6) 0.0256(6)
C13 0.0577(7) 0.0492(7) 0.0509(8) 0.0155(6) 0.0083(6) 0.0257(6)
C14 0.0401(6) 0.0388(6) 0.0408(7) 0.0104(5) 0.0058(5) 0.0070(5)
C15 0.0392(6) 0.0395(6) 0.0411(6) 0.0126(5) 0.0045(5) 0.0053(5)
C16 0.0389(6) 0.0421(7) 0.0382(6) 0.0120(5) 0.0057(5) 0.0045(5)
C17 0.0521(7) 0.0543(7) 0.0385(6) 0.0187(6) 0.0095(5) 0.0128(6)
C18 0.0506(6) 0.0600(8) 0.0394(6) 0.0126(6) 0.0172(5) 0.0122(6)
C19 0.0422(6) 0.0432(7) 0.0404(6) 0.0095(5) 0.0132(5) 0.0044(5)
C20 0.0423(6) 0.0387(6) 0.0415(6) 0.0083(5) 0.0142(5) 0.0072(5)
C21 0.0548(6) 0.0435(7) 0.0561(7) 0.0228(6) 0.0221(5) 0.0184(5)
C22 0.0678(9) 0.0994(11) 0.0772(10) 0.0507(8) 0.0058(8) 0.0111(9)
C23 0.1118(14) 0.1755(15) 0.1201(12) 0.1131(10) 0.0196(11) 0.0508(12)
C24 0.1703(16) 0.1154(11) 0.1749(15) 0.1114(10) 0.0838(12) 0.0817(11)
C25 0.2012(18) 0.0593(10) 0.1167(13) 0.0433(9) 0.0748(12) 0.0406(11)
C26 0.1314(13) 0.0450(8) 0.0799(10) 0.0278(7) 0.0394(9) 0.0192(8)
C31 0.0493(6) 0.0432(6) 0.0435(6) 0.0181(5) 0.0193(5) 0.0198(5)
C32 0.0519(7) 0.0622(9) 0.0556(8) 0.0018(7) 0.0136(6) 0.0108(7)
C33 0.0783(9) 0.0733(10) 0.0535(9) -0.0022(8) 0.0117(8) 0.0224(8)
C34 0.1096(9) 0.0686(9) 0.0536(7) 0.0235(7) 0.0436(7) 0.0421(7)
C35 0.0907(8) 0.0659(9) 0.1121(9) 0.0323(8) 0.0750(6) 0.0271(7)
C36 0.0620(7) 0.0493(8) 0.0905(9) 0.0092(7) 0.0405(6) 0.0117(6)
C41 0.0497(6) 0.0449(7) 0.0394(7) 0.0113(6) 0.0090(5) 0.0148(5)
C42 0.0500(7) 0.0557(8) 0.0558(8) 0.0139(7) 0.0026(6) 0.0124(6)
C43 0.0619(8) 0.0769(10) 0.0567(9) 0.0067(8) -0.0039(7) 0.0319(7)
C44 0.1012(10) 0.0799(9) 0.0513(8) 0.0301(7) 0.0160(8) 0.0470(8)
C45 0.0980(12) 0.0767(10) 0.0929(11) 0.0541(8) 0.0180(9) 0.0184(9)
C46 0.0609(9) 0.0751(9) 0.0873(10) 0.0467(8) 0.0048(8) 0.0078(8)
C51 0.0515(6) 0.0545(7) 0.0483(7) 0.0205(6) 0.0191(5) 0.0197(6)
C52 0.0879(9) 0.0688(10) 0.0602(8) 0.0042(8) 0.0327(7) 0.0177(8)
C53 0.1306(13) 0.1066(14) 0.0674(10) -0.0025(10) 0.0424(9) 0.0425(11)
C54 0.1327(11) 0.1435(15) 0.0844(10) 0.0356(11) 0.0643(8) 0.0762(11)
C55 0.0805(8) 0.1380(15) 0.1168(11) 0.0632(10) 0.0643(7) 0.0463(9)
C56 0.0687(8) 0.0890(11) 0.0983(10) 0.0329(9) 0.0466(7) 0.0231(8)
C61 0.0328(6) 0.0354(6) 0.0686(8) 0.0088(6) 0.0133(5) 0.0067(5)
C62 0.0371(6) 0.0303(6) 0.0715(8) 0.0073(6) 0.0159(6) 0.0061(5)
C63 0.0369(5) 0.0331(6) 0.0362(6) 0.0060(5) 0.0099(5) 0.0029(5)
C64 0.0380(6) 0.0369(6) 0.0492(7) 0.0101(6) 0.0106(5) 0.0093(5)
C65 0.0455(6) 0.0287(6) 0.0498(7) 0.0102(5) 0.0100(5) 0.0079(5)
C71 0.0402(6) 0.0384(7) 0.0622(7) 0.0083(6) 0.0220(5) 0.0007(5)
C72 0.0569(6) 0.0407(7) 0.0604(7) 0.0087(6) 0.0307(5) 0.0002(6)
C73 0.0759(8) 0.0493(8) 0.0802(9) 0.0101(7) 0.0432(6) 0.0049(7)
C74 0.1089(10) 0.0697(11) 0.0655(9) 0.0001(8) 0.0476(7) 0.0018(9)
C75 0.1032(11) 0.0818(12) 0.0572(9) 0.0050(8) 0.0325(8) -0.0103(10)
C76 0.0725(9) 0.0756(10) 0.0569(8) 0.0163(7) 0.0239(7) -0.0051(8)
C77 0.0578(7) 0.0496(8) 0.0495(7) 0.0121(6) 0.0209(6) -0.0029(6)
C78 0.0448(6) 0.0432(7) 0.0538(7) 0.0131(6) 0.0165(5) 0.0035(5)
C79 0.0345(6) 0.0398(7) 0.0501(7) 0.0125(6) 0.0115(5) 0.0039(5)
C80 0.0299(5) 0.0419(7) 0.0625(8) 0.0088(6) 0.0144(5) 0.0052(5)
C81 0.0362(6) 0.0673(9) 0.0637(9) 0.0132(7) 0.0059(6) 0.0061(6)
C82 0.0291(6) 0.0775(10) 0.0987(11) 0.0160(9) 0.0183(6) 0.0050(7)
C83 0.0414(6) 0.0839(11) 0.0822(9) 0.0201(8) 0.0284(6) 0.0041(7)
C84 0.0459(6) 0.0641(9) 0.0691(8) 0.0187(7) 0.0277(6) 0.0063(6)
C85 0.0339(5) 0.0444(7) 0.0563(7) 0.0107(6) 0.0152(5) 0.0023(5)
C86 0.0361(6) 0.0388(7) 0.0485(7) 0.0070(6) 0.0144(5) 0.0015(5)
C87 0.0397(6) 0.0401(7) 0.0474(7) 0.0085(6) 0.0107(5) 0.0038(5)
C88 0.0413(6) 0.0449(7) 0.0625(8) 0.0149(6) 0.0075(6) 0.0061(6)
C89 0.0589(8) 0.0687(9) 0.0687(9) 0.0293(7) 0.0103(7) 0.0103(7)
C90 0.0799(10) 0.0669(9) 0.0901(11) 0.0437(8) 0.0109(9) 0.0184(8)
C91 0.0662(9) 0.0470(8) 0.0961(12) 0.0227(8) 0.0067(8) 0.0173(7)
C92 0.0501(7) 0.0400(7) 0.0800(10) 0.0113(7) 0.0115(7) 0.0108(6)
C93 0.0400(6) 0.0372(7) 0.0660(8) 0.0138(6) 0.0089(6) 0.0057(5)
C94 0.0308(5) 0.0349(6) 0.0675(8) 0.0082(6) 0.0150(5) 0.0015(5)
C99 0.475(4) 0.150(2) 0.1864(19) 0.0606(16) 0.187(2) -0.017(3)
C100 0.1552(19) 0.0606(12) 0.1299(19) -0.0001(13) 0.0063(16) -0.0309(13)
C101 0.203(3) 0.0930(19) 0.269(3) -0.027(2) 0.091(2) -0.0067(19)
O2 0.275(4) 0.151(3) 0.0746(18) 0.0251(18) 0.036(2) -0.053(3)
C95 0.093(3) 0.180(5) 0.178(5) -0.026(4) 0.025(3) -0.061(3)
C96 0.246(10) 0.661(19) 0.275(10) 0.239(10) -0.036(8) 0.070(12)
C97 0.190(4) 0.201(6) 0.124(4) 0.012(4) 0.064(3) -0.061(4)
C98 0.181(4) 0.202(5) 0.089(3) 0.020(3) 0.019(3) -0.095(4)
O2' 0.243(4) 0.533(11) 0.215(4) 0.045(6) 0.135(3) 0.050(6)
C95' 0.481(14) 0.286(8) 0.315(8) 0.215(6) 0.181(8) 0.148(9)
C96' 0.140(4) 0.149(5) 0.115(4) 0.002(3) 0.032(3) 0.003(4)
C97' 0.241(9) 0.245(9) 0.343(12) 0.083(8) 0.029(9) -0.063(8)
C98' 0.138(4) 0.161(6) 0.365(10) 0.022(6) 0.062(5) -0.049(4)

loop_
_atom_type_symbol
_atom_type_description
_atom_type_scat_dispersion_real
_atom_type_scat_dispersion_imag
_atom_type_scat_source
C C 0.0033 0.0016 'International Tables Vol C Tables 4.2.6.8 and 6.1.1.4'
H H 0.0000 0.0000 'International Tables Vol C Tables 4.2.6.8 and 6.1.1.4'
B B 0.0013 0.0007 'International Tables Vol C Tables 4.2.6.8 and 6.1.1.4'
N N 0.0061 0.0033 'International Tables Vol C Tables 4.2.6.8 and 6.1.1.4'
O O 0.0106 0.0060 'International Tables Vol C Tables 4.2.6.8 and 6.1.1.4'
Zn Zn 0.2839 1.4301 'International Tables Vol C Tables 4.2.6.8 and 6.1.1.4'

loop_
_geom_angle_atom_site_label_1
_geom_angle_atom_site_label_2
_geom_angle_atom_site_label_3
_geom_angle
_geom_angle_site_symmetry_1
_geom_angle_site_symmetry_3
_geom_angle_publ_flag
N3 Zn1 N2 88.58(4) . . ?
N3 Zn1 N1 159.85(3) . . ?
N2 Zn1 N1 88.20(4) . . ?
N3 Zn1 N4 88.30(4) . . ?
N2 Zn1 N4 160.13(3) . . ?
N1 Zn1 N4 88.00(4) . . ?
N3 Zn1 N5 100.39(4) . . ?
N2 Zn1 N5 103.34(4) . . ?
N1 Zn1 N5 99.71(4) . . ?
N4 Zn1 N5 96.53(4) . . ?
O1 B1 N8 119.33(10) . . ?
O1 B1 N6 115.40(12) . . ?
N8 B1 N6 105.30(11) . . ?
O1 B1 N10 106.70(10) . . ?
N8 B1 N10 104.53(11) . . ?
N6 B1 N10 104.07(9) . . ?
C63 O1 B1 129.85(10) . . ?
C4 N1 C1 107.09(10) . . ?
C4 N1 Zn1 126.17(8) . . ?
C1 N1 Zn1 124.94(8) . . ?
C6 N2 C9 106.60(11) . . ?
C6 N2 Zn1 127.54(8) . . ?
C9 N2 Zn1 125.75(9) . . ?
C14 N3 C11 106.60(10) . . ?
C14 N3 Zn1 127.28(8) . . ?
C11 N3 Zn1 125.81(8) . . ?
C16 N4 C19 106.30(10) . . ?
C16 N4 Zn1 127.31(8) . . ?
C19 N4 Zn1 125.92(8) . . ?
C61 N5 C65 116.06(10) . . ?
C61 N5 Zn1 122.22(8) . . ?
C65 N5 Zn1 121.10(7) . . ?
C78 N6 C71 112.13(10) . . ?
C78 N6 B1 122.78(10) . . ?
C71 N6 B1 123.11(10) . . ?
C71 N7 C94 117.78(11) . . ?
C87 N8 C94 111.33(11) . . ?
C87 N8 B1 122.43(10) . . ?
C94 N8 B1 123.39(12) . . ?
C86 N9 C87 116.90(12) . . ?
C79 N10 C86 114.02(10) . . ?
C79 N10 B1 122.87(11) . . ?
C86 N10 B1 122.50(10) . . ?
C79 N11 C78 116.77(10) . . ?
N1 C1 C20 125.55(11) . . ?
N1 C1 C2 108.59(11) . . ?
C20 C1 C2 125.85(12) . . ?
C3 C2 C1 108.25(12) . . ?
C2 C3 C4 106.73(12) . . ?
N1 C4 C5 126.44(11) . . ?
N1 C4 C3 109.28(11) . . ?
C5 C4 C3 124.28(12) . . ?
C4 C5 C6 124.54(12) . . ?
C4 C5 C21 118.33(11) . . ?
C6 C5 C21 117.09(12) . . ?
N2 C6 C5 125.40(12) . . ?
N2 C6 C7 109.46(11) . . ?
C5 C6 C7 125.13(12) . . ?
C8 C7 C6 107.02(12) . . ?
C7 C8 C9 107.26(12) . . ?
N2 C9 C10 125.66(12) . . ?
N2 C9 C8 109.58(11) . . ?
C10 C9 C8 124.68(12) . . ?
C9 C10 C11 125.14(12) . . ?
C9 C10 C31 116.99(11) . . ?
C11 C10 C31 117.85(11) . . ?
N3 C11 C10 125.80(11) . . ?
N3 C11 C12 109.37(11) . . ?
C10 C11 C12 124.76(12) . . ?
C13 C12 C11 107.37(12) . . ?
C12 C13 C14 107.23(12) . . ?
N3 C14 C15 125.97(12) . . ?
N3 C14 C13 109.42(11) . . ?
C15 C14 C13 124.61(12) . . ?
C14 C15 C16 125.13(12) . . ?
C14 C15 C41 117.48(11) . . ?
C16 C15 C41 117.39(12) . . ?
N4 C16 C15 125.08(12) . . ?
N4 C16 C17 110.15(11) . . ?
C15 C16 C17 124.77(12) . . ?
C18 C17 C16 106.43(12) . . ?
C17 C18 C19 107.97(12) . . ?
N4 C19 C20 125.27(12) . . ?
N4 C19 C18 109.14(11) . . ?
C20 C19 C18 125.56(12) . . ?
C1 C20 C19 125.52(12) . . ?
C1 C20 C51 117.85(11) . . ?
C19 C20 C51 116.56(12) . . ?
C26 C21 C22 118.43(15) . . ?
C26 C21 C5 119.02(12) . . ?
C22 C21 C5 122.54(12) . . ?
C21 C22 C23 120.16(16) . . ?
C24 C23 C22 119.84(18) . . ?
C25 C24 C23 120.3(2) . . ?
C24 C25 C26 120.13(17) . . ?
C21 C26 C25 121.13(15) . . ?
C32 C31 C36 118.31(12) . . ?
C32 C31 C10 119.78(12) . . ?
C36 C31 C10 121.90(10) . . ?
C31 C32 C33 120.75(14) . . ?
C34 C33 C32 120.07(13) . . ?
C33 C34 C35 120.16(15) . . ?
C34 C35 C36 120.18(15) . . ?
C31 C36 C35 120.53(12) . . ?
C42 C41 C46 117.89(14) . . ?
C42 C41 C15 120.34(12) . . ?
C46 C41 C15 121.78(11) . . ?
C41 C42 C43 120.43(14) . . ?
C44 C43 C42 120.57(14) . . ?
C43 C44 C45 119.50(16) . . ?
C44 C45 C46 120.44(17) . . ?
C45 C46 C41 121.13(15) . . ?
C52 C51 C56 118.08(14) . . ?
C52 C51 C20 120.81(13) . . ?
C56 C51 C20 121.05(12) . . ?
C51 C52 C53 121.91(16) . . ?
C54 C53 C52 119.38(18) . . ?
C53 C54 C55 120.87(19) . . ?
C54 C55 C56 119.76(18) . . ?
C51 C56 C55 119.95(15) . . ?
N5 C61 C62 124.84(12) . . ?
C61 C62 C63 118.42(12) . . ?
O1 C63 C64 117.07(11) . . ?
O1 C63 C62 125.64(11) . . ?
C64 C63 C62 117.27(10) . . ?
C65 C64 C63 120.10(11) . . ?
N5 C65 C64 123.25(11) . . ?
N7 C71 N6 122.54(12) . . ?
N7 C71 C72 129.88(12) . . ?
N6 C71 C72 105.84(11) . . ?
C73 C72 C77 120.08(12) . . ?
C73 C72 C71 132.76(13) . . ?
C77 C72 C71 107.08(12) . . ?
C74 C73 C72 117.87(14) . . ?
C73 C74 C75 122.16(16) . . ?
C76 C75 C74 120.76(15) . . ?
C75 C76 C77 118.44(15) . . ?
C76 C77 C72 120.59(13) . . ?
C76 C77 C78 132.36(13) . . ?
C72 C77 C78 107.01(11) . . ?
N11 C78 N6 122.74(12) . . ?
N11 C78 C77 129.62(11) . . ?
N6 C78 C77 106.08(11) . . ?
N11 C79 N10 123.04(11) . . ?
N11 C79 C80 130.70(10) . . ?
N10 C79 C80 105.25(11) . . ?
C81 C80 C85 121.39(13) . . ?
C81 C80 C79 131.65(14) . . ?
C85 C80 C79 106.96(10) . . ?
C80 C81 C82 117.17(14) . . ?
C83 C82 C81 121.52(12) . . ?
C84 C83 C82 121.79(15) . . ?
C83 C84 C85 117.73(14) . . ?
C84 C85 C80 120.34(11) . . ?
C84 C85 C86 132.17(12) . . ?
C80 C85 C86 107.49(11) . . ?
N9 C86 N10 122.74(11) . . ?
N9 C86 C85 131.27(13) . . ?
N10 C86 C85 104.61(10) . . ?
N9 C87 N8 122.86(12) . . ?
N9 C87 C88 128.96(13) . . ?
N8 C87 C88 106.35(11) . . ?
C89 C88 C93 120.86(13) . . ?
C89 C88 C87 131.86(14) . . ?
C93 C88 C87 106.95(13) . . ?
C90 C89 C88 117.88(16) . . ?
C89 C90 C91 121.51(17) . . ?
C92 C91 C90 121.83(15) . . ?
C91 C92 C93 117.74(15) . . ?
C92 C93 C88 120.14(14) . . ?
C92 C93 C94 132.11(14) . . ?
C88 C93 C94 107.43(12) . . ?
N7 C94 N8 122.02(12) . . ?
N7 C94 C93 129.87(12) . . ?
N8 C94 C93 106.35(12) . . ?
O3 C100 C101 122.1(3) . . ?
O3 C100 C99 119.9(3) . . ?
C101 C100 C99 118.0(3) . . ?
C98 O2 C95 108.7(3) . . ?
O2 C95 C96 100.0(3) . . ?
C97 C96 C95 104.7(4) . . ?
C96 C97 C98 92.9(4) . . ?
O2 C98 C97 110.2(3) . . ?
C98' O2' C95' 100.1(4) . . ?
O2' C95' C96' 105.5(4) . . ?
O2' C95' C97' 83.2(3) . . ?
C96' C95' C97' 57.0(3) . . ?
C95' C96' C97' 66.8(3) . . ?
C98' C97' C96' 98.9(4) . . ?
C98' C97' C95' 85.7(3) . . ?
C96' C97' C95' 56.3(2) . . ?
O2' C98' C97' 89.1(4) . . ?

loop_
_geom_bond_atom_site_label_1
_geom_bond_atom_site_label_2
_geom_bond_distance
_geom_bond_site_symmetry_2
_geom_bond_publ_flag
Zn1 N3 2.0595(10) . ?
Zn1 N2 2.0685(11) . ?
Zn1 N1 2.0708(10) . ?
Zn1 N4 2.0727(11) . ?
Zn1 N5 2.1509(9) . ?
B1 O1 1.4490(16) . ?
B1 N8 1.4836(18) . ?
B1 N6 1.4894(18) . ?
B1 N10 1.4965(16) . ?
O1 C63 1.3460(13) . ?
O3 C100 1.177(3) . ?
N1 C4 1.3642(17) . ?
N1 C1 1.3771(16) . ?
N2 C6 1.3665(17) . ?
N2 C9 1.3729(16) . ?
N3 C14 1.3620(17) . ?
N3 C11 1.3713(16) . ?
N4 C16 1.3655(16) . ?
N4 C19 1.3772(16) . ?
N5 C61 1.3304(16) . ?
N5 C65 1.3410(16) . ?
N6 C78 1.3629(15) . ?
N6 C71 1.3702(16) . ?
N7 C71 1.3280(17) . ?
N7 C94 1.3475(18) . ?
N8 C87 1.3729(18) . ?
N8 C94 1.3748(16) . ?
N9 C86 1.3291(16) . ?
N9 C87 1.3485(16) . ?
N10 C79 1.3480(14) . ?
N10 C86 1.3617(17) . ?
N11 C79 1.3359(17) . ?
N11 C78 1.3435(17) . ?
C1 C20 1.3953(19) . ?
C1 C2 1.4305(18) . ?
C2 C3 1.341(2) . ?
C3 C4 1.4433(18) . ?
C4 C5 1.3944(19) . ?
C5 C6 1.4120(18) . ?
C5 C21 1.5003(19) . ?
C6 C7 1.4407(19) . ?
C7 C8 1.3490(19) . ?
C8 C9 1.4311(19) . ?
C9 C10 1.3959(18) . ?
C10 C11 1.3972(19) . ?
C10 C31 1.5015(18) . ?
C11 C12 1.4343(19) . ?
C12 C13 1.337(2) . ?
C13 C14 1.4406(19) . ?
C14 C15 1.4004(18) . ?
C15 C16 1.4101(18) . ?
C15 C41 1.4929(19) . ?
C16 C17 1.4386(18) . ?
C17 C18 1.346(2) . ?
C18 C19 1.4326(19) . ?
C19 C20 1.3971(18) . ?
C20 C51 1.5056(19) . ?
C21 C26 1.3715(19) . ?
C21 C22 1.3755(19) . ?
C22 C23 1.385(3) . ?
C23 C24 1.376(3) . ?
C24 C25 1.337(3) . ?
C25 C26 1.380(3) . ?
C31 C32 1.3786(17) . ?
C31 C36 1.3818(19) . ?
C32 C33 1.385(2) . ?
C33 C34 1.359(2) . ?
C34 C35 1.3639(19) . ?
C35 C36 1.383(2) . ?
C41 C42 1.3735(17) . ?
C41 C46 1.375(2) . ?
C42 C43 1.383(2) . ?
C43 C44 1.348(2) . ?
C44 C45 1.363(2) . ?
C45 C46 1.363(3) . ?
C51 C52 1.3736(19) . ?
C51 C56 1.376(2) . ?
C52 C53 1.376(3) . ?
C53 C54 1.348(3) . ?
C54 C55 1.361(3) . ?
C55 C56 1.401(3) . ?
C61 C62 1.3745(16) . ?
C62 C63 1.3878(17) . ?
C63 C64 1.3832(17) . ?
C64 C65 1.3679(16) . ?
C71 C72 1.4480(18) . ?
C72 C73 1.394(2) . ?
C72 C77 1.4188(19) . ?
C73 C74 1.379(2) . ?
C74 C75 1.384(2) . ?
C75 C76 1.381(2) . ?
C76 C77 1.3889(19) . ?
C77 C78 1.4482(19) . ?
C79 C80 1.4677(18) . ?
C80 C81 1.3808(16) . ?
C80 C85 1.4041(19) . ?
C81 C82 1.391(2) . ?
C82 C83 1.381(2) . ?
C83 C84 1.3689(18) . ?
C84 C85 1.397(2) . ?
C85 C86 1.4659(16) . ?
C87 C88 1.4422(19) . ?
C88 C89 1.388(2) . ?
C88 C93 1.418(2) . ?
C89 C90 1.372(2) . ?
C90 C91 1.392(3) . ?
C91 C92 1.371(2) . ?
C92 C93 1.399(2) . ?
C93 C94 1.437(2) . ?
C99 C100 1.439(4) . ?
C100 C101 1.439(4) . ?
O2 C98 1.419(5) . ?
O2 C95 1.444(4) . ?
C95 C96 1.534(6) . ?
C96 C97 1.533(5) . ?
C97 C98 1.536(5) . ?
O2' C98' 1.428(6) . ?
O2' C95' 1.437(6) . ?
C95' C96' 1.527(6) . ?
C95' C97' 1.687(7) . ?
C96' C97' 1.539(5) . ?
C97' C98' 1.538(6) . ?
